data_4322529
loop_
_publ_author_name
'Lena Kakaliou'
Scanlon
'Baixin Qian'
'Sung W. Baek'
'Milton R. Smith'
'Douglas H. Motry'

_publ_section_title
;
 Five- and Six-Coordinate Group 4 Compounds Stabilized by \b-Ketiminate
 and Diketiminate Ligands: Syntheses and Comparisons between Solid-State
 and Solution Structures
;
_journal_name_full 'Inorganic Chemistry'
_journal_page_first 5964
_journal_page_last 5977
_journal_paper_doi 10.1021/ic981364j
_journal_volume 38
_journal_year 1999
_chemical_formula_sum 'C32 H46 Cl4 N2 O3 Ti'
_chemical_formula_weight 696.41
_chemical_name_systematic
; 
 ? 
;
_space_group_IT_number 15
_symmetry_cell_setting monoclinic
_symmetry_space_group_name_Hall '-C 2yc'
_symmetry_space_group_name_H-M 'C 1 2/c 1'
_atom_sites_solution_hydrogens geom
_atom_sites_solution_primary direct
_atom_sites_solution_secondary difmap
_audit_creation_method SHELXL
_cell_angle_alpha 90.00
_cell_angle_beta 90.46(3)
_cell_angle_gamma 90.00
_cell_formula_units_Z 8
_cell_length_a 15.260(3)
_cell_length_b 16.724(3)
_cell_length_c 27.774(6)
_cell_measurement_temperature 133(2)
_cell_volume 7088(2)
_computing_structure_refinement 'SHELXL-93 (Sheldrick, 1993)'
_computing_structure_solution 'SHELXS-86 (Sheldrick, 1990)'
_diffrn_ambient_temperature 133(2)
_diffrn_radiation_monochromator graphite
_diffrn_radiation_source 'fine-focus sealed tube'
_diffrn_radiation_type MoK\a
_diffrn_radiation_wavelength 0.71073
_diffrn_reflns_av_R_equivalents 0.0907
_diffrn_reflns_av_sigmaI/netI 0.1185
_diffrn_reflns_limit_h_max 19
_diffrn_reflns_limit_h_min -19
_diffrn_reflns_limit_k_max 19
_diffrn_reflns_limit_k_min -21
_diffrn_reflns_limit_l_max 35
_diffrn_reflns_limit_l_min -35
_diffrn_reflns_number 18779
_diffrn_reflns_theta_max 25.00
_diffrn_reflns_theta_min 1.47
_exptl_absorpt_coefficient_mu 0.576
_exptl_crystal_density_diffrn 1.305
_exptl_crystal_F_000 2928
_exptl_crystal_size_max 0.55
_exptl_crystal_size_mid 0.31
_exptl_crystal_size_min 0.04
_refine_diff_density_max 0.300
_refine_diff_density_min -0.300
_refine_diff_density_rms 0.071
_refine_ls_extinction_coef 0.00020(5)
_refine_ls_extinction_expression Fc^*^=kFc[1+0.001xFc^2^\l^3^/sin(2\q)]^-1/4^
_refine_ls_extinction_method SHELXL
_refine_ls_goodness_of_fit_all 1.052
_refine_ls_goodness_of_fit_obs 1.205
_refine_ls_matrix_type full
_refine_ls_number_parameters 446
_refine_ls_number_reflns 6162
_refine_ls_number_restraints 46
_refine_ls_restrained_S_all 1.052
_refine_ls_restrained_S_obs 1.203
_refine_ls_R_factor_all 0.1636
_refine_ls_R_factor_obs 0.0788
_refine_ls_shift/esd_max 2.985
_refine_ls_shift/esd_mean 0.100
_refine_ls_structure_factor_coef Fsqd
_refine_ls_weighting_details 'w=1/[\s^2^(Fo^2^)+(0.0236P)^2^+25.7614P] where P=(Fo^2^+2Fc^2^)/3'
_refine_ls_weighting_scheme calc
_refine_ls_wR_factor_all 0.1313
_refine_ls_wR_factor_obs 0.1083
_reflns_number_observed 3386
_reflns_number_total 6162
_reflns_observed_criterion >2sigma(I)
_cod_data_source_file ic981364j_02.cif
_cod_data_source_block (TMPH)2TiCl4
_cod_depositor_comments
;
The following automatic conversions were performed:

'_refine_ls_weighting_scheme' value 'calc
w=1/[\s^2^(Fo^2^)+(0.0236P)^2^+25.7614P] where P=(Fo^2^+2Fc^2^)/3'
was changed to 'calc'. New tag '_refine_ls_weighting_details' was
created. The value of the new tag was set to
'w=1/[\s^2^(Fo^2^)+(0.0236P)^2^+25.7614P] where P=(Fo^2^+2Fc^2^)/3'.

Automatic conversion script
Id: cif_fix_values 3143 2015-03-26 13:38:13Z robertas 
;
_cod_original_cell_volume 7087.9(25)
_cod_database_code 4322529

loop_
_symmetry_equiv_pos_as_xyz
'x, y, z'
'-x, y, -z+1/2'
'x+1/2, y+1/2, z'
'-x+1/2, y+1/2, -z+1/2'
'-x, -y, -z'
'x, -y, z-1/2'
'-x+1/2, -y+1/2, -z'
'x+1/2, -y+1/2, z-1/2'

loop_
_atom_site_aniso_label
_atom_site_aniso_U_11
_atom_site_aniso_U_22
_atom_site_aniso_U_33
_atom_site_aniso_U_23
_atom_site_aniso_U_13
_atom_site_aniso_U_12
Ti1 0.0292(8) 0.0431(9) 0.0287(8) 0.000 0.0009(6) 0.000
Cl1 0.0422(8) 0.0532(10) 0.0293(8) 0.0081(8) 0.0029(6) -0.0048(8)
Cl2 0.0492(9) 0.0498(10) 0.0557(11) 0.0003(9) 0.0064(8) -0.0154(8)
O1 0.033(2) 0.049(2) 0.023(2) 0.006(2) -0.003(2) -0.008(2)
C1 0.042(3) 0.085(5) 0.033(4) 0.019(4) 0.002(3) -0.007(3)
C2 0.034(3) 0.039(4) 0.031(3) 0.012(3) 0.004(3) 0.004(3)
C3 0.037(3) 0.043(4) 0.026(3) 0.009(3) -0.001(3) -0.002(3)
C4 0.034(3) 0.032(3) 0.031(3) 0.004(3) -0.010(3) -0.006(3)
C5 0.040(3) 0.076(5) 0.035(4) 0.014(3) -0.008(3) -0.013(3)
N1 0.030(3) 0.039(3) 0.028(3) 0.009(2) -0.005(2) -0.007(2)
C6 0.027(3) 0.038(4) 0.027(3) 0.009(3) -0.002(2) -0.009(3)
C7 0.034(3) 0.037(4) 0.030(3) 0.002(3) -0.001(3) -0.006(3)
C7A 0.061(4) 0.044(4) 0.041(4) 0.000(3) 0.010(3) -0.006(3)
C8 0.045(4) 0.033(3) 0.035(3) -0.002(3) -0.008(3) -0.008(3)
C9 0.033(3) 0.044(4) 0.026(3) 0.008(3) -0.005(3) -0.008(3)
C9A 0.038(3) 0.058(4) 0.041(4) 0.007(3) 0.005(3) -0.003(3)
C10 0.033(3) 0.050(4) 0.028(3) -0.002(3) -0.002(3) 0.004(3)
C11 0.035(3) 0.035(3) 0.030(3) 0.005(3) -0.007(3) -0.007(3)
C11A 0.053(4) 0.036(4) 0.058(4) 0.008(3) 0.008(3) -0.001(3)
Ti2 0.0428(8) 0.0263(8) 0.0204(8) -0.0013(7) 0.0032(7) 0.0059(7)
Cl3 0.0612(10) 0.0336(8) 0.0271(8) 0.0004(7) 0.0110(7) 0.0147(7)
Cl4 0.0503(9) 0.0546(11) 0.0671(12) -0.0143(9) -0.0047(8) -0.0051(8)
O2 0.069(3) 0.028(2) 0.018(2) 0.001(2) 0.006(2) 0.010(2)
C12 0.079(4) 0.030(3) 0.031(4) -0.005(3) 0.004(3) 0.012(3)
C13 0.037(3) 0.036(4) 0.025(3) 0.001(3) 0.005(3) 0.007(3)
C14 0.038(3) 0.033(3) 0.019(3) 0.006(3) 0.009(2) 0.005(3)
C15 0.026(3) 0.033(3) 0.029(3) 0.003(3) 0.001(2) 0.000(2)
C16 0.047(3) 0.034(3) 0.031(3) 0.007(3) 0.002(3) -0.007(3)
N2 0.059(3) 0.022(3) 0.025(3) 0.004(2) 0.008(2) 0.000(2)
C17 0.046(3) 0.024(3) 0.026(3) -0.002(3) 0.009(3) -0.003(3)
C18 0.043(3) 0.034(3) 0.027(3) 0.003(3) 0.009(3) -0.005(3)
C18A 0.047(4) 0.061(4) 0.051(4) -0.008(3) 0.001(3) -0.003(3)
C19 0.044(4) 0.042(4) 0.038(4) 0.006(3) 0.013(3) 0.002(3)
C20 0.059(4) 0.026(3) 0.029(3) 0.000(3) 0.009(3) 0.000(3)
C20A 0.066(4) 0.038(4) 0.056(4) -0.007(3) 0.021(4) -0.001(3)
C21 0.047(4) 0.039(4) 0.032(3) -0.006(3) 0.005(3) -0.012(3)
C22 0.046(4) 0.029(3) 0.030(3) 0.004(3) 0.007(3) 0.004(3)
C22A 0.052(4) 0.056(4) 0.043(4) -0.011(3) -0.003(3) 0.001(3)
O1S 0.098(8) 0.046(5) 0.079(6) -0.003(4) 0.001(5) -0.033(5)
C1S 0.076(8) 0.057(6) 0.055(6) -0.026(5) 0.014(5) 0.002(6)
C2S 0.067(10) 0.066(7) 0.093(9) -0.011(6) -0.010(8) -0.004(7)
C3S 0.231(24) 0.094(10) 0.106(10) -0.029(7) -0.096(15) 0.058(14)
C4S 0.065(9) 0.084(8) 0.101(11) -0.044(8) -0.017(9) -0.014(8)
O1S' 0.099(16) 0.187(30) 0.472(61) 0.211(33) 0.089(28) 0.039(18)
C1S' 0.111(21) 0.125(32) 0.205(50) 0.089(34) 0.130(28) 0.007(17)
C2S' 0.106(21) 0.048(12) 0.040(17) -0.018(12) 0.029(16) 0.007(11)
C3S' 0.106(16) 0.070(17) 0.134(29) 0.026(17) 0.034(19) -0.017(14)
C4S' 0.133(25) 0.066(16) 0.062(23) 0.020(17) 0.029(24) -0.021(15)

loop_
_atom_site_label
_atom_site_type_symbol
_atom_site_fract_x
_atom_site_fract_y
_atom_site_fract_z
_atom_site_U_iso_or_equiv
_atom_site_thermal_displace_type
_atom_site_occupancy
_atom_site_calc_flag
_atom_site_refinement_flags
_atom_site_disorder_group
Ti1 Ti 0.0000 0.44925(9) 0.2500 0.0337(4) Uani 1 d S .
Cl1 Cl 0.08949(9) 0.54907(9) 0.21650(5) 0.0416(4) Uani 1 d . .
Cl2 Cl -0.09066(10) 0.35223(9) 0.28259(6) 0.0516(4) Uani 1 d . .
O1 O 0.0732(2) 0.4538(2) 0.30623(12) 0.0352(9) Uani 1 d . .
C1 C 0.0171(4) 0.4247(4) 0.3840(2) 0.053(2) Uani 1 d . .
H1A H -0.0112(15) 0.3759(13) 0.3720(8) 0.080 Uiso 1 calc R .
H1B H -0.0256(12) 0.4685(10) 0.3842(10) 0.080 Uiso 1 calc R .
H1C H 0.0393(5) 0.4157(22) 0.4167(3) 0.080 Uiso 1 calc R .
C2 C 0.0919(3) 0.4464(3) 0.3517(2) 0.0349(13) Uani 1 d . .
C3 C 0.1744(3) 0.4584(3) 0.3692(2) 0.0351(14) Uani 1 d . .
H3 H 0.1841(3) 0.4478(3) 0.4025(2) 0.042 Uiso 1 calc R .
C4 C 0.2472(3) 0.4852(3) 0.3423(2) 0.0324(13) Uani 1 d . .
C5 C 0.3342(3) 0.4965(4) 0.3668(2) 0.050(2) Uani 1 d . .
H5A H 0.3751(7) 0.4553(12) 0.3558(9) 0.076 Uiso 1 calc R .
H5B H 0.3269(5) 0.4921(21) 0.4017(2) 0.076 Uiso 1 calc R .
H5C H 0.3575(11) 0.5495(8) 0.3589(10) 0.076 Uiso 1 calc R .
N1 N 0.2410(3) 0.5020(3) 0.2960(2) 0.0324(12) Uani 1 d . .
H1 H 0.1927(29) 0.4984(28) 0.2838(17) 0.020(15) Uiso 1 d . .
C6 C 0.3072(3) 0.5365(3) 0.2655(2) 0.0304(13) Uani 1 d . .
C7 C 0.3115(3) 0.6196(3) 0.2628(2) 0.0337(14) Uani 1 d . .
C7A C 0.2540(4) 0.6730(3) 0.2926(2) 0.048(2) Uani 1 d . .
H7A1 H 0.1925(4) 0.6650(15) 0.2833(9) 0.072 Uiso 1 calc R .
H7A2 H 0.2702(15) 0.7290(4) 0.2872(10) 0.072 Uiso 1 calc R .
H7A3 H 0.2618(17) 0.6600(14) 0.3268(2) 0.072 Uiso 1 calc R .
C8 C 0.3706(3) 0.6524(3) 0.2302(2) 0.0377(14) Uani 1 d . .
H8 H 0.3761(3) 0.7089(3) 0.2282(2) 0.045 Uiso 1 calc R .
C9 C 0.4218(3) 0.6048(3) 0.2006(2) 0.0341(14) Uani 1 d . .
C9A C 0.4800(3) 0.6433(4) 0.1636(2) 0.046(2) Uani 1 d . .
H9A1 H 0.5120(17) 0.6018(4) 0.1461(8) 0.068 Uiso 1 calc R .
H9A2 H 0.5219(15) 0.6790(15) 0.1797(2) 0.068 Uiso 1 calc R .
H9A3 H 0.4440(4) 0.6743(17) 0.1409(7) 0.068 Uiso 1 calc R .
C10 C 0.4156(3) 0.5225(3) 0.2054(2) 0.0372(14) Uani 1 d . .
H10 H 0.4512(3) 0.4894(3) 0.1858(2) 0.045 Uiso 1 calc R .
C11 C 0.3592(3) 0.4866(3) 0.2380(2) 0.0334(14) Uani 1 d . .
C11A C 0.3527(4) 0.3974(3) 0.2422(2) 0.049(2) Uani 1 d . .
H11A H 0.3705(21) 0.3809(4) 0.2747(4) 0.073 Uiso 1 calc R .
H11B H 0.3914(17) 0.3723(3) 0.2186(9) 0.073 Uiso 1 calc R .
H11C H 0.2921(6) 0.3806(4) 0.2361(12) 0.073 Uiso 1 calc R .
Ti2 Ti 0.2500 0.7500 0.0000 0.0298(4) Uani 1 d S .
Cl3 Cl 0.32987(9) 0.64490(8) -0.03542(5) 0.0406(4) Uani 1 d . .
Cl4 Cl 0.11893(10) 0.68749(10) -0.02067(6) 0.0574(5) Uani 1 d . .
O2 O 0.2523(2) 0.6910(2) 0.05862(12) 0.0383(10) Uani 1 d . .
C12 C 0.2405(4) 0.7507(3) 0.1365(2) 0.046(2) Uani 1 d . .
H12A H 0.2961(9) 0.7797(11) 0.1341(9) 0.070 Uiso 1 calc R .
H12B H 0.2316(22) 0.7339(3) 0.1699(2) 0.070 Uiso 1 calc R .
H12C H 0.1923(14) 0.7857(10) 0.1264(8) 0.070 Uiso 1 calc R .
C13 C 0.2430(3) 0.6785(3) 0.1046(2) 0.0323(13) Uani 1 d . .
C14 C 0.2372(3) 0.6025(3) 0.1225(2) 0.0300(13) Uani 1 d . .
H14 H 0.2252(3) 0.5980(3) 0.1559(2) 0.036 Uiso 1 calc R .
C15 C 0.2472(3) 0.5300(3) 0.0971(2) 0.0292(13) Uani 1 d . .
C16 C 0.2409(3) 0.4527(3) 0.1235(2) 0.0372(14) Uani 1 d . .
H16A H 0.2143(18) 0.4123(6) 0.1024(4) 0.056 Uiso 1 calc R .
H16B H 0.2045(17) 0.4598(5) 0.1521(6) 0.056 Uiso 1 calc R .
H16C H 0.2997(4) 0.4352(9) 0.1333(9) 0.056 Uiso 1 calc R .
N2 N 0.2655(3) 0.5290(3) 0.0509(2) 0.0351(12) Uani 1 d . .
H2 H 0.2672(26) 0.5750(25) 0.0363(15) 0.010(12) Uiso 1 d . .
C17 C 0.2888(3) 0.4596(3) 0.0230(2) 0.0318(13) Uani 1 d . .
C18 C 0.3763(4) 0.4365(3) 0.0237(2) 0.0344(14) Uani 1 d . .
C18A C 0.4436(4) 0.4822(4) 0.0528(2) 0.053(2) Uani 1 d . .
H18A H 0.5019(5) 0.4599(14) 0.0469(10) 0.079 Uiso 1 calc R .
H18B H 0.4299(14) 0.4776(18) 0.0871(2) 0.079 Uiso 1 calc R .
H18C H 0.4425(16) 0.5386(5) 0.0433(9) 0.079 Uiso 1 calc R .
C19 C 0.3995(4) 0.3709(3) -0.0044(2) 0.0412(15) Uani 1 d . .
H19 H 0.4589(4) 0.3537(3) -0.0042(2) 0.049 Uiso 1 calc R .
C20 C 0.3402(4) 0.3304(3) -0.0322(2) 0.0379(15) Uani 1 d . .
C20A C 0.3675(4) 0.2599(3) -0.0633(2) 0.053(2) Uani 1 d . .
H20A H 0.3742(23) 0.2777(6) -0.0967(3) 0.080 Uiso 1 calc R .
H20B H 0.3226(12) 0.2181(10) -0.0618(11) 0.080 Uiso 1 calc R .
H20C H 0.4234(12) 0.2385(14) -0.0514(8) 0.080 Uiso 1 calc R .
C21 C 0.2536(4) 0.3568(3) -0.0322(2) 0.0393(15) Uani 1 d . .
H21 H 0.2117(4) 0.3295(3) -0.0517(2) 0.047 Uiso 1 calc R .
C22 C 0.2263(3) 0.4212(3) -0.0049(2) 0.0347(14) Uani 1 d . .
C22A C 0.1316(3) 0.4484(4) -0.0051(2) 0.051(2) Uani 1 d . .
H22A H 0.0999(6) 0.4222(17) -0.0316(8) 0.076 Uiso 1 calc R .
H22B H 0.1291(4) 0.5065(5) -0.0094(13) 0.076 Uiso 1 calc R .
H22C H 0.1044(7) 0.4340(19) 0.0256(5) 0.076 Uiso 1 calc R .
O1S O 0.0093(7) 0.1940(5) 0.6610(3) 0.074(3) Uani 0.696(10) d PDU 1
C1S C -0.0020(7) 0.2741(5) 0.6776(3) 0.063(3) Uani 0.696(10) d PDU 1
H1S1 H 0.0526(7) 0.2929(5) 0.6934(3) 0.075 Uiso 0.696(10) calc PR 1
H1S2 H -0.0498(7) 0.2761(5) 0.7014(3) 0.075 Uiso 0.696(10) calc PR 1
C2S C -0.0237(9) 0.3266(6) 0.6361(5) 0.075(4) Uani 0.696(10) d PDU 1
H2S1 H -0.0795(9) 0.3553(6) 0.6414(5) 0.090 Uiso 0.696(10) calc PR 1
H2S2 H 0.0234(9) 0.3662(6) 0.6305(5) 0.090 Uiso 0.696(10) calc PR 1
C3S C -0.0313(14) 0.2712(9) 0.5959(5) 0.144(9) Uani 0.696(10) d PDU 1
H3S1 H 0.0191(14) 0.2774(9) 0.5740(5) 0.173 Uiso 0.696(10) calc PR 1
H3S2 H -0.0859(14) 0.2815(9) 0.5775(5) 0.173 Uiso 0.696(10) calc PR 1
C4S C -0.0324(10) 0.1909(8) 0.6164(6) 0.084(5) Uani 0.696(10) d PDU 1
H4S1 H -0.0936(10) 0.1723(8) 0.6201(6) 0.100 Uiso 0.696(10) calc PR 1
H4S2 H -0.0015(10) 0.1532(8) 0.5949(6) 0.100 Uiso 0.696(10) calc PR 1
O1S' O 0.0251(14) 0.2145(19) 0.6409(19) 0.252(24) Uani 0.304(10) d PDU 2
C1S' C 0.0164(16) 0.2880(20) 0.6148(16) 0.146(21) Uani 0.304(10) d PDU 2
H1S3 H 0.0243(16) 0.2792(20) 0.5798(16) 0.175 Uiso 0.304(10) calc PR 2
H1S4 H 0.0597(16) 0.3279(20) 0.6261(16) 0.175 Uiso 0.304(10) calc PR 2
C2S' C -0.0756(16) 0.3147(12) 0.6254(10) 0.065(8) Uani 0.304(10) d PDU 2
H2S3 H -0.0802(16) 0.3384(12) 0.6580(10) 0.078 Uiso 0.304(10) calc PR 2
H2S4 H -0.0977(16) 0.3532(12) 0.6011(10) 0.078 Uiso 0.304(10) calc PR 2
C3S' C -0.1207(13) 0.2379(14) 0.6222(11) 0.103(10) Uani 0.304(10) d PDU 2
H3S3 H -0.1764(13) 0.2393(14) 0.6401(11) 0.124 Uiso 0.304(10) calc PR 2
H3S4 H -0.1335(13) 0.2240(14) 0.5882(11) 0.124 Uiso 0.304(10) calc PR 2
C4S' C -0.0602(18) 0.1805(14) 0.6436(14) 0.087(12) Uani 0.304(10) d PDU 2
H4S3 H -0.0758(18) 0.1701(14) 0.6775(14) 0.104 Uiso 0.304(10) calc PR 2
H4S4 H -0.0624(18) 0.1293(14) 0.6257(14) 0.104 Uiso 0.304(10) calc PR 2

loop_
_atom_type_symbol
_atom_type_description
_atom_type_scat_dispersion_real
_atom_type_scat_dispersion_imag
_atom_type_scat_source
C C 0.0033 0.0016 'International Tables Vol C Tables 4.2.6.8 and 6.1.1.4'
H H 0.0000 0.0000 'International Tables Vol C Tables 4.2.6.8 and 6.1.1.4'
N N 0.0061 0.0033 'International Tables Vol C Tables 4.2.6.8 and 6.1.1.4'
O O 0.0106 0.0060 'International Tables Vol C Tables 4.2.6.8 and 6.1.1.4'
Cl Cl 0.1484 0.1585 'International Tables Vol C Tables 4.2.6.8 and 6.1.1.4'
Ti Ti 0.2776 0.4457 'International Tables Vol C Tables 4.2.6.8 and 6.1.1.4'

loop_
_geom_angle_atom_site_label_1
_geom_angle_atom_site_label_2
_geom_angle_atom_site_label_3
_geom_angle
_geom_angle_site_symmetry_1
_geom_angle_site_symmetry_3
_geom_angle_publ_flag
O1 Ti1 O1 175.5(2) . 2 ?
O1 Ti1 Cl2 89.98(12) . 2 ?
O1 Ti1 Cl2 93.17(11) 2 2 ?
O1 Ti1 Cl2 93.17(11) . . ?
O1 Ti1 Cl2 89.98(12) 2 . ?
Cl2 Ti1 Cl2 91.29(10) 2 . ?
O1 Ti1 Cl1 87.58(11) . . ?
O1 Ti1 Cl1 89.22(11) 2 . ?
Cl2 Ti1 Cl1 89.55(5) 2 . ?
Cl2 Ti1 Cl1 178.88(7) . . ?
O1 Ti1 Cl1 89.22(11) . 2 ?
O1 Ti1 Cl1 87.58(11) 2 2 ?
Cl2 Ti1 Cl1 178.88(7) 2 2 ?
Cl2 Ti1 Cl1 89.54(5) . 2 ?
Cl1 Ti1 Cl1 89.63(9) . 2 ?
C2 O1 Ti1 155.7(3) . . ?
O1 C2 C3 121.9(5) . . ?
O1 C2 C1 116.2(4) . . ?
C3 C2 C1 121.8(5) . . ?
C2 C3 C4 125.7(5) . . ?
N1 C4 C3 122.2(5) . . ?
N1 C4 C5 118.2(5) . . ?
C3 C4 C5 119.6(5) . . ?
C4 N1 C6 127.8(5) . . ?
C11 C6 C7 123.0(5) . . ?
C11 C6 N1 119.2(5) . . ?
C7 C6 N1 117.6(5) . . ?
C6 C7 C8 117.2(5) . . ?
C6 C7 C7A 122.4(5) . . ?
C8 C7 C7A 120.4(5) . . ?
C9 C8 C7 121.8(5) . . ?
C10 C9 C8 118.3(5) . . ?
C10 C9 C9A 122.1(5) . . ?
C8 C9 C9A 119.6(5) . . ?
C9 C10 C11 122.3(5) . . ?
C6 C11 C10 117.3(5) . . ?
C6 C11 C11A 121.2(5) . . ?
C10 C11 C11A 121.5(5) . . ?
O2 Ti2 O2 180.0 7_565 . ?
O2 Ti2 Cl4 89.32(12) 7_565 7_565 ?
O2 Ti2 Cl4 90.68(12) . 7_565 ?
O2 Ti2 Cl4 90.68(12) 7_565 . ?
O2 Ti2 Cl4 89.32(12) . . ?
Cl4 Ti2 Cl4 180.0 7_565 . ?
O2 Ti2 Cl3 92.02(10) 7_565 . ?
O2 Ti2 Cl3 87.98(10) . . ?
Cl4 Ti2 Cl3 89.52(6) 7_565 . ?
Cl4 Ti2 Cl3 90.48(6) . . ?
O2 Ti2 Cl3 87.98(10) 7_565 7_565 ?
O2 Ti2 Cl3 92.02(10) . 7_565 ?
Cl4 Ti2 Cl3 90.48(6) 7_565 7_565 ?
Cl4 Ti2 Cl3 89.52(6) . 7_565 ?
Cl3 Ti2 Cl3 180.0 . 7_565 ?
C13 O2 Ti2 157.0(3) . . ?
O2 C13 C14 120.9(5) . . ?
O2 C13 C12 116.9(5) . . ?
C14 C13 C12 122.1(5) . . ?
C13 C14 C15 127.5(5) . . ?
N2 C15 C14 121.6(5) . . ?
N2 C15 C16 118.9(5) . . ?
C14 C15 C16 119.4(4) . . ?
C15 N2 C17 126.1(5) . . ?
C22 C17 C18 122.5(5) . . ?
C22 C17 N2 120.2(5) . . ?
C18 C17 N2 117.2(5) . . ?
C17 C18 C19 117.3(5) . . ?
C17 C18 C18A 121.1(5) . . ?
C19 C18 C18A 121.6(5) . . ?
C20 C19 C18 122.4(5) . . ?
C19 C20 C21 117.9(5) . . ?
C19 C20 C20A 121.4(5) . . ?
C21 C20 C20A 120.7(5) . . ?
C22 C21 C20 122.4(5) . . ?
C17 C22 C21 117.4(5) . . ?
C17 C22 C22A 121.1(5) . . ?
C21 C22 C22A 121.5(5) . . ?
C1S O1S C4S 105.5(9) . . ?
O1S C1S C2S 109.4(8) . . ?
C3S C2S C1S 103.6(8) . . ?
C2S C3S C4S 106.8(10) . . ?
O1S C4S C3S 107.8(9) . . ?
C4S' O1S' C1S' 106.8(19) . . ?
O1S' C1S' C2S' 103.7(15) . . ?
C3S' C2S' C1S' 99.6(14) . . ?
C4S' C3S' C2S' 104.9(15) . . ?
O1S' C4S' C3S' 107.0(14) . . ?

loop_
_geom_bond_atom_site_label_1
_geom_bond_atom_site_label_2
_geom_bond_distance
_geom_bond_site_symmetry_2
_geom_bond_publ_flag
Ti1 O1 1.915(3) . ?
Ti1 O1 1.915(3) 2 ?
Ti1 Cl2 2.321(2) 2 ?
Ti1 Cl2 2.321(2) . ?
Ti1 Cl1 2.353(2) . ?
Ti1 Cl1 2.353(2) 2 ?
O1 C2 1.298(6) . ?
C1 C2 1.501(7) . ?
C2 C3 1.362(7) . ?
C3 C4 1.418(7) . ?
C4 N1 1.316(6) . ?
C4 C5 1.500(7) . ?
N1 C6 1.446(6) . ?
C6 C11 1.385(7) . ?
C6 C7 1.393(7) . ?
C7 C8 1.395(7) . ?
C7 C7A 1.506(7) . ?
C8 C9 1.389(7) . ?
C9 C10 1.386(7) . ?
C9 C9A 1.510(7) . ?
C10 C11 1.389(7) . ?
C11 C11A 1.500(7) . ?
Ti2 O2 1.903(3) 7_565 ?
Ti2 O2 1.904(3) . ?
Ti2 Cl4 2.325(2) 7_565 ?
Ti2 Cl4 2.325(2) . ?
Ti2 Cl3 2.3584(13) . ?
Ti2 Cl3 2.3584(13) 7_565 ?
O2 C13 1.303(6) . ?
C12 C13 1.499(7) . ?
C13 C14 1.367(7) . ?
C14 C15 1.413(7) . ?
C15 N2 1.315(6) . ?
C15 C16 1.490(6) . ?
N2 C17 1.441(6) . ?
C17 C22 1.382(7) . ?
C17 C18 1.390(7) . ?
C18 C19 1.394(7) . ?
C18 C18A 1.509(7) . ?
C19 C20 1.365(7) . ?
C20 C21 1.393(7) . ?
C20 C20A 1.522(7) . ?
C21 C22 1.384(7) . ?
C22 C22A 1.515(7) . ?
O1S C1S 1.426(12) . ?
O1S C4S 1.391(13) . ?
C1S C2S 1.485(14) . ?
C2S C3S 1.45(2) . ?
C3S C4S 1.46(2) . ?
O1S' C4S' 1.42(2) . ?
O1S' C1S' 1.43(2) . ?
C1S' C2S' 1.50(2) . ?
C2S' C3S' 1.46(2) . ?
C3S' C4S' 1.46(2) . ?

loop_
_geom_torsion_atom_site_label_1
_geom_torsion_atom_site_label_2
_geom_torsion_atom_site_label_3
_geom_torsion_atom_site_label_4
_geom_torsion
_geom_torsion_site_symmetry_1
_geom_torsion_site_symmetry_2
_geom_torsion_site_symmetry_3
_geom_torsion_site_symmetry_4
_geom_torsion_publ_flag
O1 Ti1 O1 C2 108.6(9) 2 . . . ?
Cl2 Ti1 O1 C2 -117.0(9) 2 . . . ?
Cl2 Ti1 O1 C2 -25.8(9) . . . . ?
Cl1 Ti1 O1 C2 153.4(9) . . . . ?
Cl1 Ti1 O1 C2 63.7(9) 2 . . . ?
Ti1 O1 C2 C3 175.6(6) . . . . ?
Ti1 O1 C2 C1 -5.0(12) . . . . ?
O1 C2 C3 C4 4.8(9) . . . . ?
C1 C2 C3 C4 -174.5(5) . . . . ?
C2 C3 C4 N1 0.3(9) . . . . ?
C2 C3 C4 C5 179.4(6) . . . . ?
C3 C4 N1 C6 173.8(5) . . . . ?
C5 C4 N1 C6 -5.2(8) . . . . ?
C4 N1 C6 C11 96.1(7) . . . . ?
C4 N1 C6 C7 -88.2(7) . . . . ?
C11 C6 C7 C8 0.7(8) . . . . ?
N1 C6 C7 C8 -174.8(5) . . . . ?
C11 C6 C7 C7A 179.5(5) . . . . ?
N1 C6 C7 C7A 3.9(8) . . . . ?
C6 C7 C8 C9 1.7(8) . . . . ?
C7A C7 C8 C9 -177.1(5) . . . . ?
C7 C8 C9 C10 -2.6(8) . . . . ?
C7 C8 C9 C9A 175.7(5) . . . . ?
C8 C9 C10 C11 1.2(8) . . . . ?
C9A C9 C10 C11 -177.1(5) . . . . ?
C7 C6 C11 C10 -2.1(8) . . . . ?
N1 C6 C11 C10 173.4(5) . . . . ?
C7 C6 C11 C11A 179.7(5) . . . . ?
N1 C6 C11 C11A -4.8(8) . . . . ?
C9 C10 C11 C6 1.0(8) . . . . ?
C9 C10 C11 C11A 179.3(5) . . . . ?
O2 Ti2 O2 C13 37.0(60) 7_565 . . . ?
Cl4 Ti2 O2 C13 78.2(9) 7_565 . . . ?
Cl4 Ti2 O2 C13 -101.8(9) . . . . ?
Cl3 Ti2 O2 C13 167.7(9) . . . . ?
Cl3 Ti2 O2 C13 -12.3(9) 7_565 . . . ?
Ti2 O2 C13 C14 161.7(7) . . . . ?
Ti2 O2 C13 C12 -19.3(12) . . . . ?
O2 C13 C14 C15 5.6(9) . . . . ?
C12 C13 C14 C15 -173.4(5) . . . . ?
C13 C14 C15 N2 1.2(9) . . . . ?
C13 C14 C15 C16 178.3(5) . . . . ?
C14 C15 N2 C17 170.9(5) . . . . ?
C16 C15 N2 C17 -6.3(8) . . . . ?
C15 N2 C17 C22 98.7(7) . . . . ?
C15 N2 C17 C18 -84.7(7) . . . . ?
C22 C17 C18 C19 -1.5(8) . . . . ?
N2 C17 C18 C19 -178.1(5) . . . . ?
C22 C17 C18 C18A 177.1(5) . . . . ?
N2 C17 C18 C18A 0.6(7) . . . . ?
C17 C18 C19 C20 0.7(8) . . . . ?
C18A C18 C19 C20 -178.0(5) . . . . ?
C18 C19 C20 C21 0.4(8) . . . . ?
C18 C19 C20 C20A 178.8(5) . . . . ?
C19 C20 C21 C22 -0.8(8) . . . . ?
C20A C20 C21 C22 -179.2(5) . . . . ?
C18 C17 C22 C21 1.2(8) . . . . ?
N2 C17 C22 C21 177.7(5) . . . . ?
C18 C17 C22 C22A -179.4(5) . . . . ?
N2 C17 C22 C22A -3.0(8) . . . . ?
C20 C21 C22 C17 0.0(8) . . . . ?
C20 C21 C22 C22A -179.4(5) . . . . ?
C4S O1S C1S C2S -19.5(17) . . . . ?
O1S C1S C2S C3S 4.5(18) . . . . ?
C1S C2S C3S C4S 11.5(19) . . . . ?
C1S O1S C4S C3S 26.8(19) . . . . ?
C2S C3S C4S O1S -24.4(21) . . . . ?
C4S' O1S' C1S' C2S' 28.8(49) . . . . ?
O1S' C1S' C2S' C3S' -41.2(36) . . . . ?
C1S' C2S' C3S' C4S' 38.3(32) . . . . ?
C1S' O1S' C4S' C3S' -4.6(53) . . . . ?
C2S' C3S' C4S' O1S' -22.3(46) . . . . ?
